data_4067165
loop_
_publ_author_name
'Cabrera, Alan R.'
'Schneider, Yanika'
'Valderrama, Mauricio'
'Fr\"ohlich, Roland'
'Kehr, Gerald'
'Erker, Gerhard'
'Rojas, Rene S.'

_publ_section_title
;
 Synthesis of a [(\p-Cyano-nacnac)Cp]zirconium Complex and Its Remote
 Activation for Ethylene Polymerization
;
_journal_issue 22
_journal_name_full Organometallics
_journal_page_first 6104
_journal_paper_doi 10.1021/om100866t
_journal_volume 29
_journal_year 2010
_chemical_formula_sum 'C33 H41 Cl2 N3 O Zr'
_chemical_formula_weight 657.81
_chemical_name_systematic
; 
 ? 
;
_space_group_IT_number 2
_symmetry_cell_setting triclinic
_symmetry_space_group_name_Hall '-P 1'
_symmetry_space_group_name_H-M 'P -1'
_atom_sites_solution_hydrogens geom
_atom_sites_solution_primary direct
_atom_sites_solution_secondary difmap
_audit_creation_method SHELXL-97
_cell_angle_alpha 72.173(1)
_cell_angle_beta 87.628(1)
_cell_angle_gamma 68.432(2)
_cell_formula_units_Z 2
_cell_length_a 10.2577(1)
_cell_length_b 13.2092(2)
_cell_length_c 13.6742(3)
_cell_measurement_reflns_used 4606
_cell_measurement_temperature 223(2)
_cell_measurement_theta_max 27.88
_cell_measurement_theta_min 0.41
_cell_volume 1635.03(5)
_computing_cell_refinement 'Collect (Nonius B.V., 1998)'
_computing_data_collection 'Collect (Nonius B.V., 1998)'
_computing_data_reduction 'Denzo-SMN (Otwinowski & Minor, 1997)'
_computing_molecular_graphics 'XP (BrukerAXS, 2000)'
_computing_publication_material 'SHELXL-97 (Sheldrick, 1997)'
_computing_structure_refinement 'SHELXL-97 (Sheldrick, 1997)'
_computing_structure_solution 'SHELXS-97 (Sheldrick, 1990)'
_diffrn_ambient_temperature 223(2)
_diffrn_measured_fraction_theta_full 0.960
_diffrn_measured_fraction_theta_max 0.960
_diffrn_measurement_device_type 'Nonius KappaCCD'
_diffrn_measurement_method '\w and \f scans'
_diffrn_radiation_monochromator graphite
_diffrn_radiation_source 'rotating anode Nonius FR591'
_diffrn_radiation_type MoK\a
_diffrn_radiation_wavelength 0.71073
_diffrn_reflns_av_R_equivalents 0.0628
_diffrn_reflns_av_sigmaI/netI 0.0639
_diffrn_reflns_limit_h_max 13
_diffrn_reflns_limit_h_min -13
_diffrn_reflns_limit_k_max 17
_diffrn_reflns_limit_k_min -13
_diffrn_reflns_limit_l_max 17
_diffrn_reflns_limit_l_min -17
_diffrn_reflns_number 15500
_diffrn_reflns_theta_full 27.77
_diffrn_reflns_theta_max 27.77
_diffrn_reflns_theta_min 1.57
_exptl_absorpt_coefficient_mu 0.529
_exptl_absorpt_correction_T_max 0.9740
_exptl_absorpt_correction_T_min 0.8366
_exptl_absorpt_correction_type multi-scan
_exptl_absorpt_process_details 'SORTABS (Blessing, 1995 & 1997)'
_exptl_crystal_colour colourless
_exptl_crystal_density_diffrn 1.336
_exptl_crystal_density_method 'not measured'
_exptl_crystal_description plate
_exptl_crystal_F_000 684
_exptl_crystal_size_max 0.35
_exptl_crystal_size_mid 0.15
_exptl_crystal_size_min 0.05
_refine_diff_density_max 0.701
_refine_diff_density_min -0.806
_refine_diff_density_rms 0.086
_refine_ls_extinction_method none
_refine_ls_goodness_of_fit_ref 1.036
_refine_ls_hydrogen_treatment constr
_refine_ls_matrix_type full
_refine_ls_number_parameters 413
_refine_ls_number_reflns 7414
_refine_ls_number_restraints 79
_refine_ls_restrained_S_all 1.077
_refine_ls_R_factor_all 0.0734
_refine_ls_R_factor_gt 0.0515
_refine_ls_shift/su_max 0.000
_refine_ls_shift/su_mean 0.000
_refine_ls_structure_factor_coef Fsqd
_refine_ls_weighting_details 'calc w=1/[\s^2^(Fo^2^)+(0.0516P)^2^+2.1528P] where P=(Fo^2^+2Fc^2^)/3'
_refine_ls_weighting_scheme calc
_refine_ls_wR_factor_gt 0.1212
_refine_ls_wR_factor_ref 0.1334
_reflns_number_gt 5757
_reflns_number_total 7414
_reflns_threshold_expression >2sigma(I)
_cod_data_source_file om100866t_si_002.cif
_cod_data_source_block erk5047
_cod_original_sg_symbol_H-M P-1
_cod_database_code 4067165

loop_
_symmetry_equiv_pos_as_xyz
'x, y, z'
'-x, -y, -z'

loop_
_atom_site_label
_atom_site_type_symbol
_atom_site_fract_x
_atom_site_fract_y
_atom_site_fract_z
_atom_site_U_iso_or_equiv
_atom_site_adp_type
_atom_site_occupancy
_atom_site_symmetry_multiplicity
_atom_site_calc_flag
_atom_site_refinement_flags
_atom_site_disorder_assembly
_atom_site_disorder_group
Zr Zr 0.86805(3) 0.34058(3) 0.17889(3) 0.02826(11) Uani 1 1 d . . .
Cl1 Cl 1.06073(9) 0.38700(9) 0.23223(9) 0.0509(3) Uani 1 1 d . . .
Cl2 Cl 1.01138(10) 0.27456(9) 0.04610(8) 0.0465(2) Uani 1 1 d . . .
N1 N 0.7825(2) 0.1984(2) 0.19247(19) 0.0238(5) Uani 1 1 d . . .
C2 C 0.8905(3) 0.1069(3) 0.2386(2) 0.0237(6) Uani 1 1 d . . .
C3 C 0.9982(3) 0.1230(3) 0.2923(2) 0.0265(7) Uani 1 1 d . . .
C4 C 0.9654(3) 0.1831(3) 0.3662(3) 0.0299(7) Uani 1 1 d . . .
N5 N 0.8491(3) 0.2760(2) 0.3475(2) 0.0300(6) Uani 1 1 d . . .
C6 C 0.9082(4) -0.0120(3) 0.2430(3) 0.0325(7) Uani 1 1 d . . .
H6A H 0.8410 -0.0355 0.2870 0.049 Uiso 1 1 calc R . .
H6B H 1.0029 -0.0641 0.2708 0.049 Uiso 1 1 calc R . .
H6C H 0.8922 -0.0135 0.1742 0.049 Uiso 1 1 calc R . .
C7 C 1.1408(3) 0.0447(3) 0.2975(3) 0.0336(8) Uani 1 1 d . . .
N8 N 1.2544(3) -0.0161(3) 0.3011(3) 0.0534(9) Uani 1 1 d . . .
C9 C 1.0683(4) 0.1439(4) 0.4577(3) 0.0512(11) Uani 1 1 d . . .
H9A H 1.1596 0.1415 0.4342 0.077 Uiso 1 1 calc R . .
H9B H 1.0760 0.0681 0.5006 0.077 Uiso 1 1 calc R . .
H9C H 1.0356 0.1970 0.4973 0.077 Uiso 1 1 calc R . .
C11 C 0.6585(3) 0.1884(3) 0.1552(2) 0.0255(6) Uani 1 1 d . . .
C12 C 0.5450(3) 0.1983(3) 0.2177(3) 0.0285(7) Uani 1 1 d . . .
C13 C 0.4235(3) 0.1931(3) 0.1815(3) 0.0376(8) Uani 1 1 d . . .
H13 H 0.3474 0.1981 0.2230 0.045 Uiso 1 1 calc R . .
C14 C 0.4126(4) 0.1808(4) 0.0862(3) 0.0439(9) Uani 1 1 d . . .
H14 H 0.3293 0.1784 0.0625 0.053 Uiso 1 1 calc R . .
C15 C 0.5244(4) 0.1720(4) 0.0256(3) 0.0426(9) Uani 1 1 d . . .
H15 H 0.5159 0.1639 -0.0396 0.051 Uiso 1 1 calc R . .
C16 C 0.6496(3) 0.1747(3) 0.0581(3) 0.0339(8) Uani 1 1 d . . .
C17 C 0.5533(4) 0.2091(3) 0.3246(3) 0.0342(8) Uani 1 1 d . . .
H17 H 0.6390 0.2246 0.3325 0.041 Uiso 1 1 calc R . .
C18 C 0.4268(5) 0.3082(4) 0.3402(4) 0.0572(12) Uani 1 1 d . . .
H18A H 0.4139 0.3775 0.2836 0.086 Uiso 1 1 calc R . .
H18B H 0.4432 0.3198 0.4046 0.086 Uiso 1 1 calc R . .
H18C H 0.3431 0.2900 0.3423 0.086 Uiso 1 1 calc R . .
C19 C 0.5668(5) 0.0971(4) 0.4072(3) 0.0560(11) Uani 1 1 d . . .
H19A H 0.4849 0.0791 0.4001 0.084 Uiso 1 1 calc R . .
H19B H 0.5735 0.1051 0.4748 0.084 Uiso 1 1 calc R . .
H19C H 0.6507 0.0359 0.3992 0.084 Uiso 1 1 calc R . .
C20 C 0.7691(4) 0.1605(4) -0.0129(3) 0.0447(10) Uani 1 1 d . . .
H20 H 0.8525 0.1576 0.0235 0.054 Uiso 1 1 calc R . .
C21 C 0.8084(5) 0.0483(5) -0.0386(4) 0.0653(14) Uani 1 1 d . . .
H21A H 0.8315 -0.0155 0.0247 0.098 Uiso 1 1 calc R . .
H21B H 0.8890 0.0387 -0.0795 0.098 Uiso 1 1 calc R . .
H21C H 0.7295 0.0509 -0.0773 0.098 Uiso 1 1 calc R . .
C22 C 0.7299(6) 0.2630(5) -0.1120(3) 0.0733(16) Uani 1 1 d . . .
H22A H 0.6537 0.2634 -0.1520 0.110 Uiso 1 1 calc R . .
H22B H 0.8110 0.2570 -0.1522 0.110 Uiso 1 1 calc R . .
H22C H 0.7003 0.3335 -0.0944 0.110 Uiso 1 1 calc R . .
C31 C 0.7938(4) 0.3214(3) 0.4304(3) 0.0360(8) Uani 1 1 d . . .
C32 C 0.7395(5) 0.2597(4) 0.5093(3) 0.0476(10) Uani 1 1 d . . .
H32 H 0.7410 0.1882 0.5091 0.057 Uiso 1 1 calc R . .
C33 C 0.6826(6) 0.3015(4) 0.5893(3) 0.0618(13) Uani 1 1 d . . .
H33 H 0.6455 0.2587 0.6430 0.074 Uiso 1 1 calc R . .
C34 C 0.6806(6) 0.4060(5) 0.5897(4) 0.0708(15) Uani 1 1 d . . .
H34 H 0.6416 0.4354 0.6433 0.085 Uiso 1 1 calc R . .
C35 C 0.7363(6) 0.4674(4) 0.5109(4) 0.0716(15) Uani 1 1 d . . .
H35 H 0.7356 0.5385 0.5115 0.086 Uiso 1 1 calc R . .
C36 C 0.7930(5) 0.4263(4) 0.4309(4) 0.0542(11) Uani 1 1 d . . .
H36 H 0.8307 0.4690 0.3775 0.065 Uiso 1 1 calc R . .
C41 C 0.6247(4) 0.4527(3) 0.1005(4) 0.0605(14) Uani 1 1 d . . .
H41 H 0.5691 0.4121 0.0935 0.073 Uiso 1 1 calc R . .
C42 C 0.7123(5) 0.4889(4) 0.0278(4) 0.0694(15) Uani 1 1 d . . .
H42 H 0.7260 0.4772 -0.0369 0.083 Uiso 1 1 calc R . .
C43 C 0.7745(5) 0.5448(4) 0.0693(5) 0.0764(19) Uani 1 1 d . . .
H43 H 0.8390 0.5777 0.0381 0.092 Uiso 1 1 calc R . .
C44 C 0.7254(5) 0.5437(4) 0.1639(5) 0.0701(16) Uani 1 1 d . . .
H44 H 0.7503 0.5767 0.2084 0.084 Uiso 1 1 calc R . .
C45 C 0.6352(4) 0.4877(4) 0.1836(4) 0.0598(13) Uani 1 1 d . . .
H45 H 0.5879 0.4750 0.2438 0.072 Uiso 1 1 calc R . .
O101 O 1.3045(16) 0.2121(12) 0.6396(11) 0.101(4) Uani 0.514(14) 1 d PDU A 1
C102 C 1.1514(15) 0.2933(10) 0.6275(9) 0.058(3) Uani 0.514(14) 1 d PDU A 1
H10A H 1.0923 0.2678 0.5938 0.070 Uiso 0.514(14) 1 calc PR A 1
H10B H 1.1414 0.3711 0.5857 0.070 Uiso 0.514(14) 1 calc PR A 1
C103 C 1.1067(12) 0.2911(12) 0.7399(14) 0.065(4) Uani 0.514(14) 1 d PDU A 1
H10C H 1.0271 0.2659 0.7544 0.078 Uiso 0.514(14) 1 calc PR A 1
H10D H 1.0787 0.3677 0.7470 0.078 Uiso 0.514(14) 1 calc PR A 1
C104 C 1.240(2) 0.2035(14) 0.8175(7) 0.078(4) Uani 0.514(14) 1 d PDU A 1
H10E H 1.2667 0.2425 0.8590 0.093 Uiso 0.514(14) 1 calc PR A 1
H10F H 1.2173 0.1402 0.8641 0.093 Uiso 0.514(14) 1 calc PR A 1
C105 C 1.3637(11) 0.1563(10) 0.7516(15) 0.068(4) Uani 0.514(14) 1 d PDU A 1
H10G H 1.4432 0.1768 0.7631 0.081 Uiso 0.514(14) 1 calc PR A 1
H10H H 1.3959 0.0727 0.7704 0.081 Uiso 0.514(14) 1 calc PR A 1
O201 O 1.1559(15) 0.2432(13) 0.7926(11) 0.084(4) Uani 0.486(14) 1 d PDU A 2
C202 C 1.1085(13) 0.2988(11) 0.6800(15) 0.075(5) Uani 0.486(14) 1 d PDU A 2
H20A H 1.0784 0.3822 0.6622 0.090 Uiso 0.486(14) 1 calc PR A 2
H20B H 1.0287 0.2810 0.6639 0.090 Uiso 0.486(14) 1 calc PR A 2
C203 C 1.2366(19) 0.2510(15) 0.6157(7) 0.066(4) Uani 0.486(14) 1 d PDU A 2
H20C H 1.2099 0.2166 0.5696 0.079 Uiso 0.486(14) 1 calc PR A 2
H20D H 1.2652 0.3131 0.5741 0.079 Uiso 0.486(14) 1 calc PR A 2
C204 C 1.3614(11) 0.1573(12) 0.6974(14) 0.060(3) Uani 0.486(14) 1 d PDU A 2
H20E H 1.3849 0.0816 0.6892 0.072 Uiso 0.486(14) 1 calc PR A 2
H20F H 1.4455 0.1768 0.6886 0.072 Uiso 0.486(14) 1 calc PR A 2
C205 C 1.3060(16) 0.1578(11) 0.8076(9) 0.062(4) Uani 0.486(14) 1 d PDU A 2
H20G H 1.3097 0.0811 0.8477 0.074 Uiso 0.486(14) 1 calc PR A 2
H20H H 1.3653 0.1794 0.8453 0.074 Uiso 0.486(14) 1 calc PR A 2

loop_
_atom_site_aniso_label
_atom_site_aniso_U_11
_atom_site_aniso_U_22
_atom_site_aniso_U_33
_atom_site_aniso_U_23
_atom_site_aniso_U_13
_atom_site_aniso_U_12
Zr 0.02058(16) 0.02659(18) 0.03351(19) -0.00122(13) -0.00152(12) -0.01050(12)
Cl1 0.0312(4) 0.0494(6) 0.0785(8) -0.0187(5) -0.0035(4) -0.0225(4)
Cl2 0.0397(5) 0.0591(6) 0.0445(6) -0.0134(5) 0.0175(4) -0.0265(4)
N1 0.0187(12) 0.0295(14) 0.0230(13) -0.0056(11) 0.0022(10) -0.0110(10)
C2 0.0232(14) 0.0270(16) 0.0206(15) -0.0058(12) 0.0051(11) -0.0109(12)
C3 0.0223(14) 0.0225(16) 0.0297(17) -0.0022(13) -0.0031(12) -0.0071(12)
C4 0.0328(17) 0.0250(16) 0.0301(18) -0.0034(13) -0.0064(13) -0.0121(13)
N5 0.0351(14) 0.0254(14) 0.0303(15) -0.0106(12) -0.0007(11) -0.0103(11)
C6 0.0345(17) 0.0285(18) 0.0359(19) -0.0122(15) 0.0014(14) -0.0113(14)
C7 0.0282(17) 0.0307(18) 0.038(2) -0.0065(15) -0.0051(14) -0.0099(14)
N8 0.0288(16) 0.045(2) 0.076(3) -0.0162(18) -0.0047(16) -0.0048(15)
C9 0.051(2) 0.044(2) 0.050(2) -0.019(2) -0.0223(19) -0.0035(19)
C11 0.0206(14) 0.0293(17) 0.0278(16) -0.0080(13) 0.0008(12) -0.0114(12)
C12 0.0255(15) 0.0289(17) 0.0317(18) -0.0084(14) 0.0032(13) -0.0117(13)
C13 0.0242(16) 0.047(2) 0.046(2) -0.0173(18) 0.0074(15) -0.0173(15)
C14 0.0266(17) 0.058(3) 0.053(2) -0.021(2) -0.0028(16) -0.0186(17)
C15 0.0366(19) 0.064(3) 0.034(2) -0.0234(19) -0.0031(15) -0.0191(18)
C16 0.0271(16) 0.043(2) 0.0320(19) -0.0121(15) 0.0026(13) -0.0131(15)
C17 0.0305(17) 0.046(2) 0.0337(19) -0.0169(16) 0.0115(14) -0.0195(15)
C18 0.050(2) 0.063(3) 0.062(3) -0.037(2) 0.014(2) -0.012(2)
C19 0.071(3) 0.057(3) 0.037(2) -0.007(2) 0.008(2) -0.027(2)
C20 0.038(2) 0.072(3) 0.0289(19) -0.0180(19) 0.0062(15) -0.0238(19)
C21 0.050(3) 0.097(4) 0.058(3) -0.048(3) 0.018(2) -0.020(3)
C22 0.073(3) 0.110(5) 0.034(2) -0.010(3) 0.011(2) -0.043(3)
C31 0.0414(19) 0.0317(19) 0.0346(19) -0.0129(15) -0.0021(15) -0.0108(15)
C32 0.073(3) 0.045(2) 0.032(2) -0.0130(17) 0.0052(19) -0.028(2)
C33 0.093(4) 0.063(3) 0.039(2) -0.020(2) 0.020(2) -0.039(3)
C34 0.099(4) 0.062(3) 0.054(3) -0.032(3) 0.027(3) -0.025(3)
C35 0.112(4) 0.040(3) 0.071(3) -0.033(3) 0.027(3) -0.028(3)
C36 0.073(3) 0.039(2) 0.056(3) -0.022(2) 0.018(2) -0.023(2)
C41 0.038(2) 0.029(2) 0.095(4) 0.009(2) -0.032(2) -0.0100(17)
C42 0.066(3) 0.056(3) 0.044(3) 0.007(2) -0.016(2) 0.009(2)
C43 0.045(2) 0.037(3) 0.109(5) 0.034(3) -0.013(3) -0.017(2)
C44 0.061(3) 0.027(2) 0.106(5) -0.008(3) -0.034(3) -0.003(2)
C45 0.038(2) 0.038(2) 0.070(3) 0.000(2) 0.001(2) 0.0093(18)
O101 0.122(8) 0.098(7) 0.111(8) -0.050(6) 0.061(7) -0.065(6)
C102 0.065(6) 0.044(5) 0.071(7) -0.009(5) -0.013(5) -0.032(5)
C103 0.065(6) 0.045(6) 0.103(9) -0.041(6) 0.030(7) -0.029(5)
C104 0.116(9) 0.071(8) 0.073(7) -0.034(6) -0.017(7) -0.054(7)
C105 0.058(6) 0.059(6) 0.109(9) -0.034(6) 0.003(6) -0.041(5)
O201 0.101(8) 0.096(8) 0.101(7) -0.057(6) 0.041(6) -0.068(6)
C202 0.082(8) 0.064(7) 0.099(9) -0.022(7) -0.012(7) -0.051(6)
C203 0.090(9) 0.077(8) 0.055(6) -0.010(5) -0.005(6) -0.065(7)
C204 0.053(5) 0.051(6) 0.094(8) -0.043(6) -0.004(6) -0.023(4)
C205 0.088(8) 0.050(6) 0.067(7) -0.012(5) -0.014(6) -0.050(6)

loop_
_atom_type_symbol
_atom_type_description
_atom_type_scat_dispersion_real
_atom_type_scat_dispersion_imag
_atom_type_scat_source
C C 0.0033 0.0016 'International Tables Vol C Tables 4.2.6.8 and 6.1.1.4'
H H 0.0000 0.0000 'International Tables Vol C Tables 4.2.6.8 and 6.1.1.4'
N N 0.0061 0.0033 'International Tables Vol C Tables 4.2.6.8 and 6.1.1.4'
O O 0.0106 0.0060 'International Tables Vol C Tables 4.2.6.8 and 6.1.1.4'
Cl Cl 0.1484 0.1585 'International Tables Vol C Tables 4.2.6.8 and 6.1.1.4'
Zr Zr -2.9673 0.5597 'International Tables Vol C Tables 4.2.6.8 and 6.1.1.4'

loop_
_geom_angle_atom_site_label_1
_geom_angle_atom_site_label_2
_geom_angle_atom_site_label_3
_geom_angle
N5 Zr N1 77.03(9)
N5 Zr Cl2 138.79(8)
N1 Zr Cl2 86.47(7)
N5 Zr Cl1 84.43(8)
N1 Zr Cl1 145.79(7)
Cl2 Zr Cl1 89.01(4)
N5 Zr C41 105.56(15)
N1 Zr C41 78.10(12)
Cl2 Zr C41 107.55(14)
Cl1 Zr C41 135.16(11)
N5 Zr C45 82.81(14)
N1 Zr C45 94.69(14)
Cl2 Zr C45 136.63(13)
Cl1 Zr C45 111.38(13)
C41 Zr C45 32.21(17)
N5 Zr C42 136.02(14)
N1 Zr C42 98.32(16)
Cl2 Zr C42 83.19(13)
Cl1 Zr C42 114.78(15)
C41 Zr C42 32.97(17)
C45 Zr C42 53.68(17)
N5 Zr C43 125.87(19)
N1 Zr C43 129.51(15)
Cl2 Zr C43 93.72(17)
Cl1 Zr C43 84.61(13)
C41 Zr C43 53.75(15)
C45 Zr C43 53.17(17)
C42 Zr C43 32.28(19)
N5 Zr C44 94.15(17)
N1 Zr C44 126.15(14)
Cl2 Zr C44 125.43(16)
Cl1 Zr C44 83.23(12)
C41 Zr C44 52.97(16)
C45 Zr C44 31.69(16)
C42 Zr C44 53.06(19)
C43 Zr C44 31.89(19)
N5 Zr C3 56.87(10)
N1 Zr C3 56.11(9)
Cl2 Zr C3 82.53(8)
Cl1 Zr C3 89.67(7)
C41 Zr C3 132.78(12)
C45 Zr C3 132.87(13)
C42 Zr C3 151.34(17)
C43 Zr C3 173.23(12)
C44 Zr C3 150.79(17)
N5 Zr C4 29.16(10)
N1 Zr C4 73.11(9)
Cl2 Zr C4 109.90(8)
Cl1 Zr C4 76.69(7)
C41 Zr C4 130.45(14)
C45 Zr C4 111.86(14)
C42 Zr C4 163.37(15)
C43 Zr C4 149.26(19)
C44 Zr C4 120.32(17)
C3 Zr C4 30.80(10)
C2 N1 C11 120.2(3)
C2 N1 Zr 101.45(19)
C11 N1 Zr 137.9(2)
N1 C2 C3 116.8(3)
N1 C2 C6 124.4(3)
C3 C2 C6 118.8(3)
C4 C3 C7 117.0(3)
C4 C3 C2 122.4(3)
C7 C3 C2 117.2(3)
C4 C3 Zr 76.31(18)
C7 C3 Zr 131.4(2)
C2 C3 Zr 82.52(18)
N5 C4 C3 118.1(3)
N5 C4 C9 122.7(3)
C3 C4 C9 119.1(3)
N5 C4 Zr 55.07(17)
C3 C4 Zr 72.88(18)
C9 C4 Zr 144.3(3)
C4 N5 C31 119.2(3)
C4 N5 Zr 95.8(2)
C31 N5 Zr 138.7(2)
C2 C6 H6A 109.5
C2 C6 H6B 109.5
H6A C6 H6B 109.5
C2 C6 H6C 109.5
H6A C6 H6C 109.5
H6B C6 H6C 109.5
N8 C7 C3 179.0(4)
C4 C9 H9A 109.5
C4 C9 H9B 109.5
H9A C9 H9B 109.5
C4 C9 H9C 109.5
H9A C9 H9C 109.5
H9B C9 H9C 109.5
C16 C11 C12 121.0(3)
C16 C11 N1 121.3(3)
C12 C11 N1 117.6(3)
C13 C12 C11 118.4(3)
C13 C12 C17 119.3(3)
C11 C12 C17 122.2(3)
C14 C13 C12 121.3(3)
C14 C13 H13 119.4
C12 C13 H13 119.4
C13 C14 C15 119.6(3)
C13 C14 H14 120.2
C15 C14 H14 120.2
C14 C15 C16 121.8(3)
C14 C15 H15 119.1
C16 C15 H15 119.1
C15 C16 C11 117.8(3)
C15 C16 C20 118.0(3)
C11 C16 C20 124.1(3)
C12 C17 C19 110.5(3)
C12 C17 C18 112.2(3)
C19 C17 C18 110.3(3)
C12 C17 H17 107.9
C19 C17 H17 107.9
C18 C17 H17 107.9
C17 C18 H18A 109.5
C17 C18 H18B 109.5
H18A C18 H18B 109.5
C17 C18 H18C 109.5
H18A C18 H18C 109.5
H18B C18 H18C 109.5
C17 C19 H19A 109.5
C17 C19 H19B 109.5
H19A C19 H19B 109.5
C17 C19 H19C 109.5
H19A C19 H19C 109.5
H19B C19 H19C 109.5
C16 C20 C21 111.2(3)
C16 C20 C22 110.8(4)
C21 C20 C22 110.5(4)
C16 C20 H20 108.1
C21 C20 H20 108.1
C22 C20 H20 108.1
C20 C21 H21A 109.5
C20 C21 H21B 109.5
H21A C21 H21B 109.5
C20 C21 H21C 109.5
H21A C21 H21C 109.5
H21B C21 H21C 109.5
C20 C22 H22A 109.5
C20 C22 H22B 109.5
H22A C22 H22B 109.5
C20 C22 H22C 109.5
H22A C22 H22C 109.5
H22B C22 H22C 109.5
C32 C31 C36 119.7(4)
C32 C31 N5 119.1(3)
C36 C31 N5 121.2(3)
C31 C32 C33 120.9(4)
C31 C32 H32 119.6
C33 C32 H32 119.6
C34 C33 C32 119.6(4)
C34 C33 H33 120.2
C32 C33 H33 120.2
C33 C34 C35 119.5(4)
C33 C34 H34 120.3
C35 C34 H34 120.3
C34 C35 C36 121.2(4)
C34 C35 H35 119.4
C36 C35 H35 119.4
C35 C36 C31 119.1(4)
C35 C36 H36 120.5
C31 C36 H36 120.5
C45 C41 C42 107.4(4)
C45 C41 Zr 74.1(2)
C42 C41 Zr 73.9(2)
C45 C41 H41 126.3
C42 C41 H41 126.3
Zr C41 H41 117.7
C43 C42 C41 107.1(5)
C43 C42 Zr 74.1(3)
C41 C42 Zr 73.2(2)
C43 C42 H42 126.4
C41 C42 H42 126.4
Zr C42 H42 118.3
C44 C43 C42 107.8(4)
C44 C43 Zr 74.1(3)
C42 C43 Zr 73.6(3)
C44 C43 H43 126.1
C42 C43 H43 126.1
Zr C43 H43 118.2
C45 C44 C43 109.4(5)
C45 C44 Zr 73.8(3)
C43 C44 Zr 74.0(3)
C45 C44 H44 125.3
C43 C44 H44 125.3
Zr C44 H44 118.7
C44 C45 C41 108.3(5)
C44 C45 Zr 74.5(3)
C41 C45 Zr 73.7(2)
C44 C45 H45 125.8
C41 C45 H45 125.8
Zr C45 H45 117.9
C105 O101 C102 112.7(7)
O101 C102 C103 106.4(7)
O101 C102 H10A 110.4
C103 C102 H10A 110.4
O101 C102 H10B 110.4
C103 C102 H10B 110.4
H10A C102 H10B 108.6
C102 C103 C104 106.9(6)
C102 C103 H10C 110.3
C104 C103 H10C 110.3
C102 C103 H10D 110.3
C104 C103 H10D 110.3
H10C C103 H10D 108.6
C105 C104 C103 107.9(6)
C105 C104 H10E 110.1
C103 C104 H10E 110.1
C105 C104 H10F 110.1
C103 C104 H10F 110.1
H10E C104 H10F 108.4
O101 C105 C104 106.0(7)
O101 C105 H10G 110.5
C104 C105 H10G 110.5
O101 C105 H10H 110.5
C104 C105 H10H 110.5
H10G C105 H10H 108.7
C202 O201 C205 110.6(8)
O201 C202 C203 108.4(7)
O201 C202 H20A 110.0
C203 C202 H20A 110.0
O201 C202 H20B 110.0
C203 C202 H20B 110.0
H20A C202 H20B 108.4
C204 C203 C202 106.5(6)
C204 C203 H20C 110.4
C202 C203 H20C 110.4
C204 C203 H20D 110.4
C202 C203 H20D 110.4
H20C C203 H20D 108.6
C205 C204 C203 106.0(7)
C205 C204 H20E 110.5
C203 C204 H20E 110.5
C205 C204 H20F 110.5
C203 C204 H20F 110.5
H20E C204 H20F 108.7
O201 C205 C204 108.5(7)
O201 C205 H20G 110.0
C204 C205 H20G 110.0
O201 C205 H20H 110.0
C204 C205 H20H 110.0
H20G C205 H20H 108.4

loop_
_geom_bond_atom_site_label_1
_geom_bond_atom_site_label_2
_geom_bond_distance
Zr N5 2.227(3)
Zr N1 2.305(3)
Zr Cl2 2.4546(10)
Zr Cl1 2.4695(9)
Zr C41 2.471(4)
Zr C45 2.478(4)
Zr C42 2.480(4)
Zr C43 2.487(4)
Zr C44 2.487(4)
Zr C3 2.658(3)
Zr C4 2.703(3)
N1 C2 1.301(4)
N1 C11 1.454(4)
C2 C3 1.463(4)
C2 C6 1.496(4)
C3 C4 1.425(5)
C3 C7 1.437(4)
C4 N5 1.324(4)
C4 C9 1.503(5)
N5 C31 1.442(4)
C6 H6A 0.9700
C6 H6B 0.9700
C6 H6C 0.9700
C7 N8 1.140(4)
C9 H9A 0.9700
C9 H9B 0.9700
C9 H9C 0.9700
C11 C16 1.405(5)
C11 C12 1.406(4)
C12 C13 1.392(5)
C12 C17 1.520(5)
C13 C14 1.376(5)
C13 H13 0.9400
C14 C15 1.377(5)
C14 H14 0.9400
C15 C16 1.392(5)
C15 H15 0.9400
C16 C20 1.526(5)
C17 C19 1.523(6)
C17 C18 1.530(5)
C17 H17 0.9900
C18 H18A 0.9700
C18 H18B 0.9700
C18 H18C 0.9700
C19 H19A 0.9700
C19 H19B 0.9700
C19 H19C 0.9700
C20 C21 1.532(6)
C20 C22 1.534(6)
C20 H20 0.9900
C21 H21A 0.9700
C21 H21B 0.9700
C21 H21C 0.9700
C22 H22A 0.9700
C22 H22B 0.9700
C22 H22C 0.9700
C31 C32 1.372(5)
C31 C36 1.386(5)
C32 C33 1.388(6)
C32 H32 0.9400
C33 C34 1.374(7)
C33 H33 0.9400
C34 C35 1.379(7)
C34 H34 0.9400
C35 C36 1.381(6)
C35 H35 0.9400
C36 H36 0.9400
C41 C45 1.373(7)
C41 C42 1.405(7)
C41 H41 0.9400
C42 C43 1.381(8)
C42 H42 0.9400
C43 C44 1.366(8)
C43 H43 0.9400
C44 C45 1.355(7)
C44 H44 0.9400
C45 H45 0.9400
O101 C105 1.522(9)
O101 C102 1.523(9)
C102 C103 1.581(9)
C102 H10A 0.9800
C102 H10B 0.9800
C103 C104 1.591(9)
C103 H10C 0.9800
C103 H10D 0.9800
C104 C105 1.576(9)
C104 H10E 0.9800
C104 H10F 0.9800
C105 H10G 0.9800
C105 H10H 0.9800
O201 C202 1.501(9)
O201 C205 1.514(9)
C202 C203 1.592(9)
C202 H20A 0.9800
C202 H20B 0.9800
C203 C204 1.589(9)
C203 H20C 0.9800
C203 H20D 0.9800
C204 C205 1.589(9)
C204 H20E 0.9800
C204 H20F 0.9800
C205 H20G 0.9800
C205 H20H 0.9800

loop_
_geom_torsion_atom_site_label_1
_geom_torsion_atom_site_label_2
_geom_torsion_atom_site_label_3
_geom_torsion_atom_site_label_4
_geom_torsion
N5 Zr N1 C2 -69.63(19)
Cl2 Zr N1 C2 72.34(18)
Cl1 Zr N1 C2 -10.7(3)
C41 Zr N1 C2 -178.9(2)
C45 Zr N1 C2 -151.1(2)
C42 Zr N1 C2 154.9(2)
C43 Zr N1 C2 164.3(3)
C44 Zr N1 C2 -155.3(2)
C3 Zr N1 C2 -11.03(18)
C4 Zr N1 C2 -39.70(19)
N5 Zr N1 C11 118.8(3)
Cl2 Zr N1 C11 -99.2(3)
Cl1 Zr N1 C11 177.8(2)
C41 Zr N1 C11 9.6(3)
C45 Zr N1 C11 37.3(3)
C42 Zr N1 C11 -16.6(3)
C43 Zr N1 C11 -7.3(4)
C44 Zr N1 C11 33.2(4)
C3 Zr N1 C11 177.4(3)
C4 Zr N1 C11 148.8(3)
C11 N1 C2 C3 -167.7(3)
Zr N1 C2 C3 18.8(3)
C11 N1 C2 C6 10.1(4)
Zr N1 C2 C6 -163.4(3)
N1 C2 C3 C4 52.5(4)
C6 C2 C3 C4 -125.5(3)
N1 C2 C3 C7 -149.1(3)
C6 C2 C3 C7 33.0(4)
N1 C2 C3 Zr -16.1(2)
C6 C2 C3 Zr 166.0(3)
N5 Zr C3 C4 -19.67(17)
N1 Zr C3 C4 -116.3(2)
Cl2 Zr C3 C4 152.93(18)
Cl1 Zr C3 C4 63.89(17)
C41 Zr C3 C4 -100.0(3)
C45 Zr C3 C4 -55.6(3)
C42 Zr C3 C4 -146.4(3)
C43 Zr C3 C4 96.3(16)
C44 Zr C3 C4 -11.5(4)
N5 Zr C3 C7 -133.8(3)
N1 Zr C3 C7 129.6(3)
Cl2 Zr C3 C7 38.8(3)
Cl1 Zr C3 C7 -50.2(3)
C41 Zr C3 C7 145.9(3)
C45 Zr C3 C7 -169.7(3)
C42 Zr C3 C7 99.5(4)
C43 Zr C3 C7 -17.8(17)
C44 Zr C3 C7 -125.6(4)
C4 Zr C3 C7 -114.1(4)
N5 Zr C3 C2 106.31(19)
N1 Zr C3 C2 9.68(15)
Cl2 Zr C3 C2 -81.09(17)
Cl1 Zr C3 C2 -170.13(17)
C41 Zr C3 C2 26.0(3)
C45 Zr C3 C2 70.4(3)
C42 Zr C3 C2 -20.4(4)
C43 Zr C3 C2 -137.7(16)
C44 Zr C3 C2 114.4(3)
C4 Zr C3 C2 126.0(3)
C7 C3 C4 N5 162.3(3)
C2 C3 C4 N5 -39.3(5)
Zr C3 C4 N5 32.5(3)
C7 C3 C4 C9 -13.5(5)
C2 C3 C4 C9 145.0(3)
Zr C3 C4 C9 -143.3(3)
C7 C3 C4 Zr 129.8(3)
C2 C3 C4 Zr -71.8(3)
N1 Zr C4 N5 -93.6(2)
Cl2 Zr C4 N5 -173.33(18)
Cl1 Zr C4 N5 102.67(19)
C41 Zr C4 N5 -36.4(3)
C45 Zr C4 N5 -5.3(3)
C42 Zr C4 N5 -32.8(6)
C43 Zr C4 N5 48.6(3)
C44 Zr C4 N5 28.8(3)
C3 Zr C4 N5 -144.7(3)
N5 Zr C4 C3 144.7(3)
N1 Zr C4 C3 51.05(17)
Cl2 Zr C4 C3 -28.67(19)
Cl1 Zr C4 C3 -112.67(18)
C41 Zr C4 C3 108.2(2)
C45 Zr C4 C3 139.4(2)
C42 Zr C4 C3 111.8(6)
C43 Zr C4 C3 -166.7(2)
C44 Zr C4 C3 173.5(2)
N5 Zr C4 C9 -99.0(5)
N1 Zr C4 C9 167.4(5)
Cl2 Zr C4 C9 87.7(4)
Cl1 Zr C4 C9 3.7(4)
C41 Zr C4 C9 -135.4(4)
C45 Zr C4 C9 -104.3(5)
C42 Zr C4 C9 -131.8(6)
C43 Zr C4 C9 -50.4(5)
C44 Zr C4 C9 -70.2(5)
C3 Zr C4 C9 116.3(5)
C3 C4 N5 C31 164.1(3)
C9 C4 N5 C31 -20.3(5)
Zr C4 N5 C31 -157.1(3)
C3 C4 N5 Zr -38.8(3)
C9 C4 N5 Zr 136.8(3)
N1 Zr N5 C4 78.5(2)
Cl2 Zr N5 C4 9.5(3)
Cl1 Zr N5 C4 -72.54(19)
C41 Zr N5 C4 152.0(2)
C45 Zr N5 C4 175.0(2)
C42 Zr N5 C4 167.1(3)
C43 Zr N5 C4 -151.8(2)
C44 Zr N5 C4 -155.3(2)
C3 Zr N5 C4 20.72(18)
N1 Zr N5 C31 -132.4(3)
Cl2 Zr N5 C31 158.7(3)
Cl1 Zr N5 C31 76.6(3)
C41 Zr N5 C31 -58.9(4)
C45 Zr N5 C31 -35.8(3)
C42 Zr N5 C31 -43.8(4)
C43 Zr N5 C31 -2.6(4)
C44 Zr N5 C31 -6.2(4)
C3 Zr N5 C31 169.8(4)
C4 Zr N5 C31 149.1(4)
C4 C3 C7 N8 -67(23)
C2 C3 C7 N8 134(23)
Zr C3 C7 N8 29(23)
C2 N1 C11 C16 -85.1(4)
Zr N1 C11 C16 85.3(4)
C2 N1 C11 C12 97.9(4)
Zr N1 C11 C12 -91.7(4)
C16 C11 C12 C13 0.7(5)
N1 C11 C12 C13 177.7(3)
C16 C11 C12 C17 177.9(3)
N1 C11 C12 C17 -5.1(5)
C11 C12 C13 C14 -1.3(5)
C17 C12 C13 C14 -178.6(4)
C12 C13 C14 C15 0.8(6)
C13 C14 C15 C16 0.2(7)
C14 C15 C16 C11 -0.8(6)
C14 C15 C16 C20 178.1(4)
C12 C11 C16 C15 0.4(5)
N1 C11 C16 C15 -176.5(3)
C12 C11 C16 C20 -178.5(3)
N1 C11 C16 C20 4.6(5)
C13 C12 C17 C19 71.6(4)
C11 C12 C17 C19 -105.6(4)
C13 C12 C17 C18 -51.9(5)
C11 C12 C17 C18 130.9(4)
C15 C16 C20 C21 -56.7(5)
C11 C16 C20 C21 122.2(4)
C15 C16 C20 C22 66.5(5)
C11 C16 C20 C22 -114.6(4)
C4 N5 C31 C32 -68.2(5)
Zr N5 C31 C32 147.6(3)
C4 N5 C31 C36 112.6(4)
Zr N5 C31 C36 -31.6(6)
C36 C31 C32 C33 0.6(7)
N5 C31 C32 C33 -178.6(4)
C31 C32 C33 C34 -0.1(8)
C32 C33 C34 C35 -0.5(9)
C33 C34 C35 C36 0.5(9)
C34 C35 C36 C31 0.0(8)
C32 C31 C36 C35 -0.6(7)
N5 C31 C36 C35 178.7(4)
N5 Zr C41 C45 46.7(3)
N1 Zr C41 C45 119.4(3)
Cl2 Zr C41 C45 -158.2(3)
Cl1 Zr C41 C45 -51.2(4)
C42 Zr C41 C45 -113.9(4)
C43 Zr C41 C45 -76.7(3)
C44 Zr C41 C45 -36.6(3)
C3 Zr C41 C45 105.7(3)
C4 Zr C41 C45 64.2(3)
N5 Zr C41 C42 160.6(3)
N1 Zr C41 C42 -126.6(4)
Cl2 Zr C41 C42 -44.3(3)
Cl1 Zr C41 C42 62.7(4)
C45 Zr C41 C42 113.9(4)
C43 Zr C41 C42 37.3(3)
C44 Zr C41 C42 77.3(4)
C3 Zr C41 C42 -140.4(3)
C4 Zr C41 C42 178.1(3)
C45 C41 C42 C43 0.2(5)
Zr C41 C42 C43 -66.9(3)
C45 C41 C42 Zr 67.1(3)
N5 Zr C42 C43 86.5(4)
N1 Zr C42 C43 166.5(3)
Cl2 Zr C42 C43 -108.1(4)
Cl1 Zr C42 C43 -22.4(4)
C41 Zr C42 C43 113.9(5)
C45 Zr C42 C43 76.7(4)
C44 Zr C42 C43 37.0(3)
C3 Zr C42 C43 -168.7(3)
C4 Zr C42 C43 108.9(6)
N5 Zr C42 C41 -27.4(5)
N1 Zr C42 C41 52.5(3)
Cl2 Zr C42 C41 137.9(3)
Cl1 Zr C42 C41 -136.3(3)
C45 Zr C42 C41 -37.2(3)
C43 Zr C42 C41 -113.9(5)
C44 Zr C42 C41 -77.0(3)
C3 Zr C42 C41 77.4(4)
C4 Zr C42 C41 -5.1(8)
C41 C42 C43 C44 -0.5(5)
Zr C42 C43 C44 -66.8(3)
C41 C42 C43 Zr 66.2(3)
N5 Zr C43 C44 -6.7(4)
N1 Zr C43 C44 97.0(4)
Cl2 Zr C43 C44 -174.5(3)
Cl1 Zr C43 C44 -85.8(3)
C41 Zr C43 C44 76.4(3)
C45 Zr C43 C44 36.0(3)
C42 Zr C43 C44 114.5(4)
C3 Zr C43 C44 -118.4(15)
C4 Zr C43 C44 -33.5(4)
N5 Zr C43 C42 -121.2(4)
N1 Zr C43 C42 -17.5(5)
Cl2 Zr C43 C42 71.0(3)
Cl1 Zr C43 C42 159.7(4)
C41 Zr C43 C42 -38.1(3)
C45 Zr C43 C42 -78.5(3)
C44 Zr C43 C42 -114.5(4)
C3 Zr C43 C42 127.1(15)
C4 Zr C43 C42 -148.0(3)
C42 C43 C44 C45 0.6(5)
Zr C43 C44 C45 -65.8(3)
C42 C43 C44 Zr 66.5(3)
N5 Zr C44 C45 -69.1(3)
N1 Zr C44 C45 7.8(4)
Cl2 Zr C44 C45 123.1(3)
Cl1 Zr C44 C45 -153.0(4)
C41 Zr C44 C45 37.3(3)
C42 Zr C44 C45 78.9(4)
C43 Zr C44 C45 116.3(5)
C3 Zr C44 C45 -75.9(4)
C4 Zr C44 C45 -82.7(3)
N5 Zr C44 C43 174.5(3)
N1 Zr C44 C43 -108.5(3)
Cl2 Zr C44 C43 6.7(4)
Cl1 Zr C44 C43 90.7(3)
C41 Zr C44 C43 -79.1(3)
C45 Zr C44 C43 -116.3(5)
C42 Zr C44 C43 -37.5(3)
C3 Zr C44 C43 167.7(3)
C4 Zr C44 C43 160.9(3)
C43 C44 C45 C41 -0.5(5)
Zr C44 C45 C41 -66.5(3)
C43 C44 C45 Zr 66.0(3)
C42 C41 C45 C44 0.1(5)
Zr C41 C45 C44 67.1(3)
C42 C41 C45 Zr -66.9(3)
N5 Zr C45 C44 110.1(4)
N1 Zr C45 C44 -173.6(4)
Cl2 Zr C45 C44 -83.8(4)
Cl1 Zr C45 C44 29.0(4)
C41 Zr C45 C44 -114.9(5)
C42 Zr C45 C44 -76.8(4)
C43 Zr C45 C44 -36.3(3)
C3 Zr C45 C44 139.8(3)
C4 Zr C45 C44 112.7(3)
N5 Zr C45 C41 -135.0(3)
N1 Zr C45 C41 -58.8(3)
Cl2 Zr C45 C41 31.1(4)
Cl1 Zr C45 C41 143.8(3)
C42 Zr C45 C41 38.1(3)
C43 Zr C45 C41 78.6(3)
C44 Zr C45 C41 114.9(5)
C3 Zr C45 C41 -105.4(3)
C4 Zr C45 C41 -132.4(3)
C105 O101 C102 C103 0.2(14)
O101 C102 C103 C104 -1.0(14)
C102 C103 C104 C105 1.4(15)
C102 O101 C105 C104 0.7(14)
C103 C104 C105 O101 -1.3(14)
C205 O201 C202 C203 -2.2(14)
O201 C202 C203 C204 3.4(15)
C202 C203 C204 C205 -3.2(13)
C202 O201 C205 C204 0.2(13)
C203 C204 C205 O201 1.9(12)
